data_7207298
loop_
_publ_author_name
'Fu, Zhanda'
'He, Cheng'
'Chen, Fu-xue'

_publ_section_title
;
 Synthesis and characteristics of a novel, high-nitrogen, heat-resistant,
 insensitive material (NOG2Tz)
;
_journal_issue 1
_journal_name_full 'Journal of Materials Chemistry'
_journal_page_first 60
_journal_paper_doi 10.1039/c1jm14232a
_journal_volume 22
_journal_year 2012
_chemical_formula_sum 'C16 H30 N16 O10 S4'
_chemical_formula_weight 734.80
_chemical_name_systematic
;
3,6-di(3-nitro-1,2,4-oxadiazole)-di(3-nitro-1,2,4-oxadiazole)-1,2,4,5-tetrazine
;
_space_group_IT_number 2
_symmetry_cell_setting triclinic
_symmetry_space_group_name_Hall '-P 1'
_symmetry_space_group_name_H-M 'P -1'
_atom_sites_solution_hydrogens geom
_atom_sites_solution_primary direct
_atom_sites_solution_secondary difmap
_audit_creation_method SHELXL-97
_audit_update_record
;
2011-08-24 # Formatted by publCIF
;
_cell_angle_alpha 80.614(11)
_cell_angle_beta 80.732(10)
_cell_angle_gamma 81.456(10)
_cell_formula_units_Z 1
_cell_length_a 5.750(2)
_cell_length_b 8.875(3)
_cell_length_c 15.739(6)
_cell_measurement_reflns_used 2146
_cell_measurement_temperature 153(2)
_cell_measurement_theta_max 29.121
_cell_measurement_theta_min 2.650
_cell_volume 775.9(5)
_computing_cell_refinement 'CrystalClear (Rigaku Inc., 2008)'
_computing_data_collection 'CrystalClear (Rigaku Inc., 2008)'
_computing_data_reduction 'CrystalClear (Rigaku Inc., 2008)'
_computing_structure_refinement 'SHELXL-97 (Sheldrick, 1997)'
_computing_structure_solution 'SHELXS-97 (Sheldrick, 1990)'
_diffrn_ambient_temperature 153(2)
_diffrn_detector_area_resol_mean 28.5714
_diffrn_measured_fraction_theta_full 0.970
_diffrn_measured_fraction_theta_max 0.970
_diffrn_measurement_device_type AFC10/Saturn724+
_diffrn_measurement_method 'phi and omega scans'
_diffrn_radiation_monochromator graphite
_diffrn_radiation_source 'Rotating Anode'
_diffrn_radiation_type MoK\a
_diffrn_radiation_wavelength 0.71073
_diffrn_reflns_av_R_equivalents 0.0305
_diffrn_reflns_av_sigmaI/netI 0.0538
_diffrn_reflns_limit_h_max 7
_diffrn_reflns_limit_h_min -7
_diffrn_reflns_limit_k_max 12
_diffrn_reflns_limit_k_min -10
_diffrn_reflns_limit_l_max 21
_diffrn_reflns_limit_l_min -21
_diffrn_reflns_number 8329
_diffrn_reflns_theta_full 29.09
_diffrn_reflns_theta_max 29.09
_diffrn_reflns_theta_min 2.34
_diffrn_standards_decay_% 0
_diffrn_standards_interval_count 0
_diffrn_standards_interval_time 0
_diffrn_standards_number 0
_exptl_absorpt_coefficient_mu 0.383
_exptl_absorpt_correction_T_max 0.9737
_exptl_absorpt_correction_T_min 0.8015
_exptl_absorpt_correction_type multi-scan
_exptl_crystal_colour Pink
_exptl_crystal_density_diffrn 1.573
_exptl_crystal_density_method 'not measured'
_exptl_crystal_description Prism
_exptl_crystal_F_000 382
_exptl_crystal_size_max 0.61
_exptl_crystal_size_mid 0.21
_exptl_crystal_size_min 0.07
_refine_diff_density_max 0.595
_refine_diff_density_min -0.346
_refine_diff_density_rms 0.062
_refine_ls_extinction_method none
_refine_ls_goodness_of_fit_ref 1.002
_refine_ls_hydrogen_treatment mixed
_refine_ls_matrix_type full
_refine_ls_number_parameters 279
_refine_ls_number_reflns 4037
_refine_ls_number_restraints 19
_refine_ls_restrained_S_all 1.000
_refine_ls_R_factor_all 0.0858
_refine_ls_R_factor_gt 0.0511
_refine_ls_shift/su_max 0.000
_refine_ls_shift/su_mean 0.000
_refine_ls_structure_factor_coef Fsqd
_refine_ls_weighting_details 'calc w=1/[\s^2^(Fo^2^)+(0.0539P)^2^+0.2690P] where P=(Fo^2^+2Fc^2^)/3'
_refine_ls_weighting_scheme calc
_refine_ls_wR_factor_gt 0.1117
_refine_ls_wR_factor_ref 0.1271
_reflns_number_gt 2672
_reflns_number_total 4037
_reflns_threshold_expression >2sigma(I)
_cod_data_source_file c1jm14232a.txt
_cod_data_source_block bo1313
_cod_depositor_comments
;
The following automatic conversions were performed:

'_symmetry_cell_setting' value 'Triclinic' changed to 'triclinic'
according to /home/saulius/struct/CIF-dictionaries/cif_core.dic
dictionary named 'cif_core.dic' version 2.4.1 from 2010-06-29.

Automatic conversion script
Id: cif_fix_values 1715 2011-07-08 13:25:40Z adriana 

The following automatic conversions were performed:

'_exptl_absorpt_correction_type' value 'Multi-scans' was replaced
with the value 'multi-scan' as specified in the replacement file
'src/cod-tools/trunk/data/replacement-values/replacement_values.lst'.

Automatic conversion script
Id: cif_fix_values 5376 2017-05-30 11:51:03Z andrius 
;
_cod_original_sg_symbol_H-M P-1
_cod_database_code 7207298

loop_
_symmetry_equiv_pos_as_xyz
'x, y, z'
'-x, -y, -z'

loop_
_atom_site_label
_atom_site_type_symbol
_atom_site_fract_x
_atom_site_fract_y
_atom_site_fract_z
_atom_site_U_iso_or_equiv
_atom_site_adp_type
_atom_site_occupancy
_atom_site_symmetry_multiplicity
_atom_site_calc_flag
_atom_site_refinement_flags
_atom_site_disorder_assembly
_atom_site_disorder_group
O1 O 0.5069(3) 0.8531(2) 0.89340(10) 0.0336(4) Uani 1 1 d . . .
O2 O 1.1404(3) 0.6207(2) 0.93167(11) 0.0453(5) Uani 1 1 d . . .
O3 O 1.1549(3) 0.5684(2) 0.80130(12) 0.0436(5) Uani 1 1 d . . .
N1 N 0.7139(3) 0.7775(2) 0.92538(12) 0.0333(5) Uani 1 1 d . . .
N2 N 0.7271(3) 0.7458(2) 0.78347(11) 0.0263(4) Uani 1 1 d . . .
N3 N 0.3399(3) 0.8967(2) 0.76958(11) 0.0273(4) Uani 1 1 d . . .
N4 N 0.1338(3) 0.9622(2) 0.65650(12) 0.0249(4) Uani 1 1 d . . .
N5 N 0.2126(3) 0.9145(2) 0.51120(11) 0.0263(4) Uani 1 1 d . . .
N6 N 0.1418(3) 0.9354(2) 0.43373(11) 0.0263(4) Uani 1 1 d . . .
N7 N 0.5020(3) 0.8102(2) 0.63575(13) 0.0266(4) Uani 1 1 d . . .
N8 N 1.0591(3) 0.6298(2) 0.86390(12) 0.0313(4) Uani 1 1 d . . .
C1 C 0.8269(4) 0.7215(2) 0.85718(14) 0.0265(5) Uani 1 1 d . . .
C2 C 0.5253(4) 0.8313(3) 0.80811(13) 0.0255(4) Uani 1 1 d . . .
C3 C 0.3365(4) 0.8860(2) 0.68608(13) 0.0231(4) Uani 1 1 d . . .
C4 C 0.0695(4) 0.9797(2) 0.57464(13) 0.0220(4) Uani 1 1 d . . .
S1 S 0.77778(13) 0.65699(7) 0.38941(4) 0.03955(19) Uani 1 1 d . . .
O4 O 0.7146(3) 0.7018(2) 0.47860(11) 0.0416(5) Uani 1 1 d . . .
C5 C 0.8804(6) 0.4591(3) 0.4024(2) 0.0530(8) Uani 1 1 d . . .
H5A H 1.0254 0.4407 0.4298 0.064 Uiso 1 1 calc R . .
H5B H 0.9146 0.4236 0.3454 0.064 Uiso 1 1 calc R . .
H5C H 0.7583 0.4025 0.4393 0.064 Uiso 1 1 calc R . .
C6 C 0.5102(6) 0.6417(5) 0.3527(2) 0.0823(14) Uani 1 1 d . . .
H6A H 0.4154 0.5763 0.3970 0.099 Uiso 1 1 calc R . .
H6B H 0.5452 0.5960 0.2987 0.099 Uiso 1 1 calc R . .
H6C H 0.4210 0.7443 0.3418 0.099 Uiso 1 1 calc R . .
S2 S 0.0732(3) 0.8038(3) 1.16628(14) 0.0271(4) Uani 0.465(3) 1 d PD A 1
O5 O 0.178(2) 0.8913(13) 1.2203(7) 0.033(3) Uani 0.465(3) 1 d PD A 1
C7 C 0.3040(15) 0.6644(8) 1.1272(7) 0.0379(18) Uani 0.465(3) 1 d PD A 1
H7A H 0.4457 0.7143 1.1025 0.045 Uiso 0.465(3) 1 calc PR A 1
H7B H 0.2517 0.6181 1.0823 0.045 Uiso 0.465(3) 1 calc PR A 1
H7C H 0.3416 0.5841 1.1754 0.045 Uiso 0.465(3) 1 calc PR A 1
C8 C 0.0326(9) 0.9185(6) 1.0656(3) 0.0348(13) Uani 0.465(3) 1 d PD A 1
H8A H -0.0767 1.0116 1.0758 0.042 Uiso 0.465(3) 1 calc PR A 1
H8B H -0.0338 0.8600 1.0297 0.042 Uiso 0.465(3) 1 calc PR A 1
H8C H 0.1860 0.9474 1.0356 0.042 Uiso 0.465(3) 1 calc PR A 1
S2' S 0.1824(4) 0.8561(2) 1.12867(13) 0.0313(7) Uani 0.337(3) 1 d PD B 2
O5' O 0.207(3) 0.901(2) 1.2133(10) 0.024(3) Uani 0.337(3) 1 d PD B 2
C7' C 0.361(2) 0.6759(11) 1.1200(10) 0.0379(18) Uani 0.337(3) 1 d PD B 2
H7'1 H 0.5266 0.6868 1.1221 0.045 Uiso 0.337(3) 1 calc PR B 2
H7'2 H 0.3478 0.6425 1.0648 0.045 Uiso 0.337(3) 1 calc PR B 2
H7'3 H 0.3055 0.5993 1.1684 0.045 Uiso 0.337(3) 1 calc PR B 2
C8' C -0.0987(11) 0.7946(19) 1.1342(8) 0.049(2) Uani 0.337(3) 1 d PD B 2
H8'1 H -0.1246 0.7163 1.1853 0.059 Uiso 0.337(3) 1 calc PR B 2
H8'2 H -0.1049 0.7508 1.0815 0.059 Uiso 0.337(3) 1 calc PR B 2
H8'3 H -0.2226 0.8827 1.1391 0.059 Uiso 0.337(3) 1 calc PR B 2
S2" S 0.1542(9) 0.7606(5) 1.1896(3) 0.0346(11) Uani 0.198(4) 1 d PD C 3
O5" O 0.181(3) 0.894(2) 1.2319(13) 0.024(3) Uani 0.198(4) 1 d PD C 3
C7" C 0.3962(18) 0.7441(17) 1.1042(7) 0.0379(18) Uani 0.198(4) 1 d PD C 3
H7"1 H 0.4047 0.8438 1.0672 0.045 Uiso 0.198(4) 1 calc PR C 3
H7"2 H 0.3728 0.6671 1.0693 0.045 Uiso 0.198(4) 1 calc PR C 3
H7"3 H 0.5446 0.7122 1.1291 0.045 Uiso 0.198(4) 1 calc PR C 3
C8" C -0.078(2) 0.812(4) 1.1251(12) 0.049(2) Uani 0.198(4) 1 d PD C 3
H8"1 H -0.2312 0.8109 1.1626 0.059 Uiso 0.198(4) 1 calc PR C 3
H8"2 H -0.0645 0.7380 1.0840 0.059 Uiso 0.198(4) 1 calc PR C 3
H8"3 H -0.0662 0.9153 1.0928 0.059 Uiso 0.198(4) 1 calc PR C 3
H4N H 0.034(5) 1.002(3) 0.6930(18) 0.050(9) Uiso 1 1 d . . .
H7A H 0.490(5) 0.811(3) 0.5853(18) 0.041(8) Uiso 1 1 d . . .
H7B H 0.628(5) 0.771(3) 0.6560(16) 0.029(6) Uiso 1 1 d . . .

loop_
_atom_site_aniso_label
_atom_site_aniso_U_11
_atom_site_aniso_U_22
_atom_site_aniso_U_33
_atom_site_aniso_U_23
_atom_site_aniso_U_13
_atom_site_aniso_U_12
O1 0.0298(9) 0.0478(10) 0.0246(8) -0.0120(7) -0.0102(7) 0.0056(7)
O2 0.0400(10) 0.0636(13) 0.0340(9) -0.0067(9) -0.0219(8) 0.0053(9)
O3 0.0376(10) 0.0512(11) 0.0434(10) -0.0204(9) -0.0135(8) 0.0134(8)
N1 0.0281(10) 0.0443(12) 0.0285(10) -0.0091(9) -0.0113(8) 0.0040(8)
N2 0.0273(10) 0.0281(10) 0.0250(9) -0.0065(7) -0.0092(7) 0.0002(7)
N3 0.0272(10) 0.0322(10) 0.0238(9) -0.0089(8) -0.0098(7) 0.0046(8)
N4 0.0244(9) 0.0275(10) 0.0225(9) -0.0067(8) -0.0067(7) 0.0047(7)
N5 0.0266(10) 0.0282(10) 0.0249(9) -0.0071(8) -0.0087(7) 0.0031(7)
N6 0.0283(10) 0.0279(10) 0.0233(9) -0.0067(7) -0.0089(7) 0.0036(7)
N7 0.0235(10) 0.0340(11) 0.0225(10) -0.0075(8) -0.0082(8) 0.0046(8)
N8 0.0292(10) 0.0335(11) 0.0323(10) -0.0048(9) -0.0119(8) 0.0003(8)
C1 0.0260(11) 0.0278(11) 0.0274(11) -0.0043(9) -0.0100(9) -0.0012(9)
C2 0.0292(11) 0.0282(11) 0.0207(10) -0.0072(8) -0.0053(8) -0.0029(9)
C3 0.0242(11) 0.0228(10) 0.0235(10) -0.0040(8) -0.0073(8) -0.0018(8)
C4 0.0235(10) 0.0218(10) 0.0218(10) -0.0043(8) -0.0063(8) -0.0017(8)
S1 0.0529(4) 0.0331(3) 0.0305(3) -0.0090(3) 0.0011(3) -0.0010(3)
O4 0.0442(11) 0.0482(11) 0.0323(9) -0.0190(8) -0.0086(8) 0.0127(8)
C5 0.0619(19) 0.0491(17) 0.0541(17) -0.0277(14) -0.0320(15) 0.0222(14)
C6 0.070(2) 0.118(3) 0.062(2) -0.055(2) -0.0457(18) 0.063(2)
S2 0.0294(9) 0.0337(9) 0.0197(8) -0.0070(7) -0.0035(7) -0.0051(7)
O5 0.021(4) 0.055(7) 0.028(6) -0.025(5) -0.006(3) 0.004(4)
C7 0.042(4) 0.039(2) 0.033(2) -0.013(2) -0.006(3) 0.003(3)
C8 0.037(3) 0.039(3) 0.030(3) -0.015(2) -0.015(2) 0.010(2)
S2' 0.0423(13) 0.0308(10) 0.0227(11) -0.0010(8) -0.0103(9) -0.0073(8)
O5' 0.029(5) 0.028(4) 0.014(6) -0.001(4) 0.000(4) -0.008(3)
C7' 0.042(4) 0.039(2) 0.033(2) -0.013(2) -0.006(3) 0.003(3)
C8' 0.044(3) 0.065(5) 0.046(4) -0.027(3) -0.021(3) 0.011(3)
S2" 0.041(2) 0.039(2) 0.0229(19) -0.0068(16) -0.0061(16) 0.0023(17)
O5" 0.029(5) 0.028(4) 0.014(6) -0.001(4) 0.000(4) -0.008(3)
C7" 0.042(4) 0.039(2) 0.033(2) -0.013(2) -0.006(3) 0.003(3)
C8" 0.044(3) 0.065(5) 0.046(4) -0.027(3) -0.021(3) 0.011(3)

loop_
_atom_type_symbol
_atom_type_description
_atom_type_scat_dispersion_real
_atom_type_scat_dispersion_imag
_atom_type_scat_source
C C 0.0033 0.0016 'International Tables Vol C Tables 4.2.6.8 and 6.1.1.4'
H H 0.0000 0.0000 'International Tables Vol C Tables 4.2.6.8 and 6.1.1.4'
N N 0.0061 0.0033 'International Tables Vol C Tables 4.2.6.8 and 6.1.1.4'
O O 0.0106 0.0060 'International Tables Vol C Tables 4.2.6.8 and 6.1.1.4'
S S 0.1246 0.1234 'International Tables Vol C Tables 4.2.6.8 and 6.1.1.4'

loop_
_geom_angle_atom_site_label_1
_geom_angle_atom_site_label_2
_geom_angle_atom_site_label_3
_geom_angle
_geom_angle_site_symmetry_1
_geom_angle_site_symmetry_3
C2 O1 N1 107.61(16) . .
C1 N1 O1 100.72(17) . .
C2 N2 C1 100.59(17) . .
C2 N3 C3 120.14(18) . .
C3 N4 C4 129.14(18) . .
C3 N4 H4N 116(2) . .
C4 N4 H4N 115(2) . .
N6 N5 C4 117.66(17) . .
N5 N6 C4 117.05(17) . 2_576
C3 N7 H7A 120(2) . .
C3 N7 H7B 117.7(16) . .
H7A N7 H7B 121(3) . .
O3 N8 O2 125.2(2) . .
O3 N8 C1 117.30(18) . .
O2 N8 C1 117.49(19) . .
N1 C1 N2 119.62(19) . .
N1 C1 N8 118.15(19) . .
N2 C1 N8 122.22(19) . .
N3 C2 N2 134.5(2) . .
N3 C2 O1 114.07(18) . .
N2 C2 O1 111.45(18) . .
N7 C3 N3 126.0(2) . .
N7 C3 N4 121.62(19) . .
N3 C3 N4 112.33(18) . .
N5 C4 N6 125.29(19) . 2_576
N5 C4 N4 120.28(18) . .
N6 C4 N4 114.43(18) 2_576 .
O4 S1 C5 106.89(13) . .
O4 S1 C6 107.11(13) . .
C5 S1 C6 96.35(16) . .
S1 C5 H5A 109.5 . .
S1 C5 H5B 109.5 . .
H5A C5 H5B 109.5 . .
S1 C5 H5C 109.5 . .
H5A C5 H5C 109.5 . .
H5B C5 H5C 109.5 . .
S1 C6 H6A 109.5 . .
S1 C6 H6B 109.5 . .
H6A C6 H6B 109.5 . .
S1 C6 H6C 109.5 . .
H6A C6 H6C 109.5 . .
H6B C6 H6C 109.5 . .
O5 S2 C8 109.6(6) . .
O5 S2 C7 107.0(3) . .
C8 S2 C7 98.2(4) . .
O5' S2' C8' 109.9(7) . .
O5' S2' C7' 107.2(4) . .
C8' S2' C7' 98.3(4) . .
S2' C7' H7'1 109.5 . .
S2' C7' H7'2 109.5 . .
H7'1 C7' H7'2 109.5 . .
S2' C7' H7'3 109.5 . .
H7'1 C7' H7'3 109.5 . .
H7'2 C7' H7'3 109.5 . .
S2' C8' H8'1 109.5 . .
S2' C8' H8'2 109.5 . .
H8'1 C8' H8'2 109.5 . .
S2' C8' H8'3 109.5 . .
H8'1 C8' H8'3 109.5 . .
H8'2 C8' H8'3 109.5 . .
O5" S2" C8" 109.7(7) . .
O5" S2" C7" 107.0(4) . .
C8" S2" C7" 98.2(4) . .

loop_
_geom_bond_atom_site_label_1
_geom_bond_atom_site_label_2
_geom_bond_distance
_geom_bond_site_symmetry_2
O1 C2 1.372(3) .
O1 N1 1.402(2) .
O2 N8 1.219(2) .
O3 N8 1.217(2) .
N1 C1 1.294(3) .
N2 C2 1.327(3) .
N2 C1 1.348(3) .
N3 C2 1.323(3) .
N3 C3 1.337(3) .
N4 C3 1.368(3) .
N4 C4 1.375(3) .
N4 H4N 0.83(3) .
N5 N6 1.323(2) .
N5 C4 1.338(3) .
N6 C4 1.345(3) 2_576
N7 C3 1.314(3) .
N7 H7A 0.81(3) .
N7 H7B 0.84(3) .
N8 C1 1.467(3) .
C4 N6 1.345(3) 2_576
S1 O4 1.4951(17) .
S1 C5 1.757(3) .
S1 C6 1.759(3) .
C5 H5A 0.9800 .
C5 H5B 0.9800 .
C5 H5C 0.9800 .
C6 H6A 0.9800 .
C6 H6B 0.9800 .
C6 H6C 0.9800 .
S2 O5 1.485(5) .
S2 C8 1.767(5) .
S2 C7 1.779(4) .
C7 H7A 0.9800 .
C7 H7B 0.9800 .
C7 H7C 0.9800 .
C8 H8A 0.9800 .
C8 H8B 0.9800 .
C8 H8C 0.9800 .
S2' O5' 1.483(6) .
S2' C8' 1.766(6) .
S2' C7' 1.779(4) .
C7' H7'1 0.9800 .
C7' H7'2 0.9800 .
C7' H7'3 0.9800 .
C8' H8'1 0.9800 .
C8' H8'2 0.9800 .
C8' H8'3 0.9800 .
S2" O5" 1.484(6) .
S2" C8" 1.767(6) .
S2" C7" 1.779(4) .
C7" H7"1 0.9800 .
C7" H7"2 0.9800 .
C7" H7"3 0.9800 .
C8" H8"1 0.9800 .
C8" H8"2 0.9800 .
C8" H8"3 0.9800 .

loop_
_geom_torsion_atom_site_label_1
_geom_torsion_atom_site_label_2
_geom_torsion_atom_site_label_3
_geom_torsion_atom_site_label_4
_geom_torsion
_geom_torsion_site_symmetry_4
C2 O1 N1 C1 -0.1(2) .
C4 N5 N6 C4 -0.3(3) 2_576
O1 N1 C1 N2 -0.8(3) .
O1 N1 C1 N8 -179.37(19) .
C2 N2 C1 N1 1.2(3) .
C2 N2 C1 N8 179.8(2) .
O3 N8 C1 N1 174.7(2) .
O2 N8 C1 N1 -5.1(3) .
O3 N8 C1 N2 -3.9(3) .
O2 N8 C1 N2 176.3(2) .
C3 N3 C2 N2 -2.3(4) .
C3 N3 C2 O1 179.13(19) .
C1 N2 C2 N3 -179.8(3) .
C1 N2 C2 O1 -1.2(2) .
N1 O1 C2 N3 179.77(19) .
N1 O1 C2 N2 0.8(3) .
C2 N3 C3 N7 2.2(3) .
C2 N3 C3 N4 -179.0(2) .
C4 N4 C3 N7 -2.7(4) .
C4 N4 C3 N3 178.4(2) .
N6 N5 C4 N6 0.3(4) 2_576
N6 N5 C4 N4 -179.89(19) .
C3 N4 C4 N5 1.4(3) .
C3 N4 C4 N6 -178.8(2) 2_576
